data_7123355
loop_
_publ_author_name
'Wang, Xiao-Ning'
'Li, Jiangli'
'Zhao, Yu-Meng'
'Pang, Jiandong'
'Li, Bao'
'Zhang, Tianle'
'Zhou, Hong-Cai'

_publ_section_title
;
 Structural Regulation of Zinc-Porphyrin Frameworks via the Auxiliary
 Nitrogen-containing Ligands towards the Selective Adsorption of Cationic
 Dyes
;
_journal_name_full 'Chemical Communications'
_journal_paper_doi 10.1039/C9CC02405K
_journal_year 2019
_chemical_formula_moiety 'C168 H120 N48 O36 Zn13'
_chemical_formula_sum 'C168 H120 N48 O36 Zn13'
_chemical_formula_weight 4236.92
_space_group_crystal_system triclinic
_space_group_IT_number 2
_space_group_name_Hall '-P 1'
_space_group_name_H-M_alt 'P -1'
_symmetry_space_group_name_Hall '-P 1'
_symmetry_space_group_name_H-M 'P -1'
_atom_sites_solution_hydrogens mixed
_atom_sites_solution_primary direct
_audit_creation_date 2018-06-07
_audit_creation_method
;
Olex2 1.2
(compiled 2017.03.28 svn.r3405 for OlexSys, GUI svn.r5335)
;
_audit_update_record
;
2018-06-12 deposited with the CCDC.    2019-04-29 downloaded from the CCDC.
;
_cell_angle_alpha 61.042(5)
_cell_angle_beta 73.947(6)
_cell_angle_gamma 82.746(6)
_cell_formula_units_Z 1
_cell_length_a 19.0940(16)
_cell_length_b 24.290(2)
_cell_length_c 24.738(2)
_cell_measurement_reflns_used 9033
_cell_measurement_temperature 100.01
_cell_measurement_theta_max 59.20
_cell_measurement_theta_min 2.41
_cell_volume 9647.0(15)
_computing_molecular_graphics 'Olex2 (Dolomanov et al., 2009)'
_computing_publication_material 'Olex2 (Dolomanov et al., 2009)'
_computing_structure_refinement 'ShelXL (Sheldrick, 2015)'
_computing_structure_solution 'XS (Sheldrick, 2008)'
_diffrn_ambient_temperature 100.01
_diffrn_measured_fraction_theta_full 0.954
_diffrn_measured_fraction_theta_max 0.954
_diffrn_measurement_device_type 'Bruker APEX-II CCD'
_diffrn_measurement_method '\f and \w scans'
_diffrn_radiation_type CuK\a
_diffrn_radiation_wavelength 1.54184
_diffrn_reflns_av_R_equivalents 0.0000
_diffrn_reflns_av_unetI/netI 0.0867
_diffrn_reflns_Laue_measured_fraction_full 0.954
_diffrn_reflns_Laue_measured_fraction_max 0.954
_diffrn_reflns_number 27007
_diffrn_reflns_point_group_measured_fraction_full 0.954
_diffrn_reflns_point_group_measured_fraction_max 0.954
_diffrn_reflns_theta_full 59.616
_diffrn_reflns_theta_max 59.616
_diffrn_reflns_theta_min 2.152
_diffrn_standards_number 0
_exptl_absorpt_coefficient_mu 1.205
_exptl_absorpt_correction_type none
_exptl_crystal_colour violet
_exptl_crystal_colour_primary violet
_exptl_crystal_density_diffrn 0.729
_exptl_crystal_description block
_exptl_crystal_F_000 2142
_exptl_crystal_size_max 0.15
_exptl_crystal_size_mid 0.1
_exptl_crystal_size_min 0.08
_refine_diff_density_max 2.323
_refine_diff_density_min -0.769
_refine_diff_density_rms 0.125
_refine_ls_extinction_method none
_refine_ls_goodness_of_fit_ref 1.138
_refine_ls_hydrogen_treatment constr
_refine_ls_matrix_type full
_refine_ls_number_parameters 1201
_refine_ls_number_reflns 27007
_refine_ls_number_restraints 18
_refine_ls_restrained_S_all 1.142
_refine_ls_R_factor_all 0.1576
_refine_ls_R_factor_gt 0.1128
_refine_ls_shift/su_max 0.001
_refine_ls_shift/su_mean 0.000
_refine_ls_structure_factor_coef Fsqd
_refine_ls_weighting_details 'w=1/[\s^2^(Fo^2^)+(0.2000P)^2^] where P=(Fo^2^+2Fc^2^)/3'
_refine_ls_weighting_scheme calc
_refine_ls_wR_factor_gt 0.3024
_refine_ls_wR_factor_ref 0.3258
_reflns_Friedel_coverage 0.000
_reflns_number_gt 15654
_reflns_number_total 27007
_reflns_threshold_expression 'I > 2\s(I)'
_cod_data_source_file c9cc02405k2.cif
_cod_data_source_block p_sq_d_CCDC1
_cod_original_cell_volume 9647.0(16)
_cod_database_code 7123355
_shelx_shelxl_version_number 2014/7
_shelx_space_group_comment
;
The symmetry employed for this shelxl refinement is uniquely defined
by the following loop, which should always be used as a source of
symmetry information in preference to the above space-group names.
They are only intended as comments.
;
_olex2_refinement_description
;
1. Fixed Uiso
 At 1.2 times of:
  All C(H) groups
 At 1.5 times of:
  All O(H,H) groups
2. Uiso/Uaniso restraints and constraints
Uanis(C37) \\sim Ueq: with sigma of 0.01 and sigma for terminal atoms of 0.02
Uanis(C47) \\sim Ueq: with sigma of 0.01 and sigma for terminal atoms of 0.02
Uanis(C63) \\sim Ueq: with sigma of 0.01 and sigma for terminal atoms of 0.02
3.a Rotating group:
 O3W(H3Wa,H3Wb), O2W(H2Wa,H2Wb), O4W(H4Wa,H4Wb), O1W(H1Wa,H1Wb), O5W(H5Wa,
 H5Wb), O6W(H6Wa,H6Wb)
3.b Aromatic/amide H refined with riding coordinates:
 C82(H82), C46(H46), C76(H76), C61(H61), C22(H22), C47(H47), C75(H75),
 C23(H23), C83(H83), C60(H60), C81(H81), C35(H35), C16(H16), C30(H30), C31(H31),
  C84(H84), C10(H10), C66(H66), C79(H79), C77(H77), C15(H15), C73(H73),
 C19(H19), C78(H78), C80(H80), C34(H34), C18(H18), C65(H65), C11(H11), C74(H74),
  C51(H51), C54(H54), C52(H52), C68(H68), C39(H39), C7(H7), C28(H28), C55(H55),
 C27(H27), C4(H4), C72(H72), C42(H42), C69(H69), C3(H3), C40(H40), C6(H6),
 C43(H43), C58(H58)
;
_olex2_submission_special_instructions 'No special instructions were received'

loop_
_space_group_symop_operation_xyz
'x, y, z'
'-x, -y, -z'

loop_
_atom_site_label
_atom_site_type_symbol
_atom_site_fract_x
_atom_site_fract_y
_atom_site_fract_z
_atom_site_U_iso_or_equiv
_atom_site_adp_type
_atom_site_occupancy
_atom_site_site_symmetry_order
_atom_site_calc_flag
_atom_site_refinement_flags_posn
_atom_site_refinement_flags_adp
_atom_site_refinement_flags_occupancy
Zn5 Zn 0.49483(4) 0.51129(3) 1.24704(4) 0.0463(3) Uani 1 1 d . . .
Zn3 Zn 0.46181(4) 0.60899(4) 1.08382(4) 0.0491(3) Uani 1 1 d . . .
Zn2 Zn 0.52484(5) 0.61527(4) 1.31193(5) 0.0528(3) Uani 1 1 d . . .
Zn1 Zn 0.65885(5) 0.41838(4) 1.23333(5) 0.0592(3) Uani 1 1 d . . .
Zn4 Zn 0.33386(5) 0.41130(4) 1.35350(5) 0.0610(3) Uani 1 1 d . . .
Zn7 Zn 0.0000 1.0000 1.0000 0.0841(6) Uani 1 2 d S T P
Zn6 Zn 1.07559(5) 0.00878(4) 1.30482(6) 0.0932(5) Uani 1 1 d . . .
N11 N 0.4924(3) 0.6107(2) 1.1988(3) 0.0454(16) Uani 1 1 d . . .
N23 N 0.4963(3) 0.4096(2) 1.2968(2) 0.0419(14) Uani 1 1 d . . .
N8 N 0.5619(3) 0.5091(2) 1.1606(3) 0.0416(14) Uani 1 1 d . . .
O4 O 1.4613(2) 0.32243(18) 0.9914(2) 0.0460(12) Uani 1 1 d . . .
N17 N 0.4283(3) 0.5101(2) 1.3348(2) 0.0406(14) Uani 1 1 d . . .
N16 N 0.4428(3) 0.5438(2) 1.3591(3) 0.0500(16) Uani 1 1 d . . .
N9 N 0.5466(3) 0.5412(2) 1.1037(3) 0.0483(15) Uani 1 1 d . . .
N20 N 0.3969(3) 0.5072(2) 1.2203(3) 0.0480(15) Uani 1 1 d . . .
O3W O 0.4430(2) 0.5755(2) 1.0214(2) 0.0643(15) Uani 1 1 d . . .
H3WA H 0.4676 0.5411 1.0272 0.096 Uiso 1 1 d GR . .
H3WB H 0.4615 0.6023 0.9816 0.096 Uiso 1 1 d GR . .
N24 N 0.4385(3) 0.3722(2) 1.3334(2) 0.0490(15) Uani 1 1 d . . .
N14 N 0.5929(3) 0.5133(3) 1.2749(3) 0.0473(15) Uani 1 1 d . . .
O6 O 1.4481(3) -0.31699(19) 1.3210(3) 0.0574(14) Uani 1 1 d . . .
O2W O 0.5446(2) 0.5900(2) 1.4032(2) 0.0591(14) Uani 1 1 d . . .
H2WA H 0.5336 0.5501 1.4298 0.089 Uiso 1 1 d GR . .
H2WB H 0.5142 0.6102 1.4210 0.089 Uiso 1 1 d GR . .
O3 O 1.4410(3) 0.3518(2) 1.0676(3) 0.0682(16) Uani 1 1 d . . .
O9 O 0.3792(3) 0.6746(2) 1.0586(2) 0.0534(13) Uani 1 1 d . . .
N18 N 0.3745(3) 0.4695(3) 1.3782(3) 0.0612(18) Uani 1 1 d . . .
N3 N 1.0736(3) -0.0867(2) 1.3510(3) 0.074(2) Uani 1 1 d . . .
N10 N 0.4815(3) 0.6458(2) 1.1402(3) 0.0546(17) Uani 1 1 d . . .
N19 N 0.3836(3) 0.5424(2) 1.1616(3) 0.0512(16) Uani 1 1 d . . .
O12 O 0.3936(3) 1.3165(2) 0.7307(3) 0.0688(17) Uani 1 1 d . . .
N21 N 0.3379(3) 0.4707(3) 1.2587(3) 0.0552(17) Uani 1 1 d . . .
N15 N 0.6040(3) 0.5496(2) 1.2992(3) 0.0461(15) Uani 1 1 d . . .
N1 N 1.0753(3) 0.1034(2) 1.2476(3) 0.068(2) Uani 1 1 d . . .
N2 N 0.9639(3) 0.0074(2) 1.3282(3) 0.078(2) Uani 1 1 d . . .
C82 C 0.4857(4) 0.7060(3) 1.1316(6) 0.090(4) Uani 1 1 d . . .
H82 H 0.4773 0.7429 1.0952 0.108 Uiso 1 1 calc R . .
O11 O 0.3370(3) 1.3393(3) 0.6529(3) 0.0863(19) Uani 1 1 d . . .
N22 N 0.5552(3) 0.3741(2) 1.2926(3) 0.0444(14) Uani 1 1 d . . .
N7 N 0.6185(3) 0.4721(2) 1.1563(3) 0.0530(16) Uani 1 1 d . . .
O10 O 0.3284(3) 0.6483(3) 1.0026(3) 0.0730(16) Uani 1 1 d . . .
O1 O 0.7154(4) 0.3400(3) 1.2774(4) 0.102(3) Uani 1 1 d . . .
C46 C 0.8461(3) -0.0245(3) 1.3770(4) 0.076(3) Uani 1 1 d . . .
H46 H 0.8048 -0.0515 1.4023 0.091 Uiso 1 1 calc R . .
C14 C 1.2658(4) 0.1720(3) 1.1599(4) 0.060(2) Uani 1 1 d . . .
N12 N 0.5038(3) 0.6478(3) 1.2187(3) 0.0525(17) Uani 1 1 d . . .
C76 C 0.5388(5) 0.3163(4) 1.3247(4) 0.069(2) Uani 1 1 d . . .
H76 H 0.5706 0.2819 1.3287 0.083 Uiso 1 1 calc R . .
O4W O 0.2244(3) 0.4482(3) 1.3756(3) 0.091(2) Uani 1 1 d . . .
H4WA H 0.1950 0.4387 1.4131 0.137 Uiso 1 1 d GR . .
H4WB H 0.2004 0.4757 1.3485 0.137 Uiso 1 1 d GR . .
C38 C 0.8843(5) -0.1572(4) 1.4408(5) 0.084(3) Uani 1 1 d . . .
C12 C 1.1355(4) 0.1422(3) 1.2108(4) 0.082(3) Uani 1 1 d . . .
C9 C 1.0177(4) 0.1418(3) 1.2421(5) 0.085(3) Uani 1 1 d . . .
C17 C 1.3737(4) 0.2665(3) 1.0847(3) 0.052(2) Uani 1 1 d . . .
C61 C 0.2250(4) 1.0284(4) 0.8974(4) 0.075(3) Uani 1 1 d . . .
H61 H 0.2661 1.0543 0.8685 0.090 Uiso 1 1 calc R . .
N4 N 1.1855(3) 0.0079(2) 1.2663(3) 0.0635(19) Uani 1 1 d . . .
N13 N 0.6549(3) 0.4781(2) 1.2708(3) 0.0562(17) Uani 1 1 d . . .
C22 C 1.3043(4) 0.0390(3) 1.2173(4) 0.082(3) Uani 1 1 d . . .
H22 H 1.3456 0.0659 1.1919 0.098 Uiso 1 1 calc R . .
C26 C 1.2643(4) -0.1571(3) 1.3339(4) 0.067(3) Uani 1 1 d . . .
C29 C 1.3659(4) -0.2528(3) 1.3543(4) 0.056(2) Uani 1 1 d . . .
C5 C 0.8854(4) 0.1718(4) 1.2651(5) 0.083(3) Uani 1 1 d . . .
O2 O 0.7008(3) 0.3402(3) 1.1919(4) 0.093(2) Uani 1 1 d . . .
C47 C 0.8450(4) 0.0395(4) 1.3439(4) 0.079(3) Uani 1 1 d . U .
H47 H 0.8030 0.0653 1.3411 0.095 Uiso 1 1 calc R . .
O1W O 0.7710(3) 0.4600(3) 1.1738(3) 0.103(2) Uani 1 1 d . . .
H1WA H 0.8124 0.4396 1.1679 0.154 Uiso 1 1 d GR . .
H1WB H 0.7837 0.5007 1.1509 0.154 Uiso 1 1 d GR . .
C33 C 1.1336(4) -0.1263(4) 1.3550(5) 0.088(3) Uani 1 1 d . . .
C75 C 0.4643(5) 0.3133(3) 1.3530(4) 0.075(3) Uani 1 1 d . . .
H75 H 0.4365 0.2759 1.3816 0.090 Uiso 1 1 calc R . .
O8 O 0.7014(4) -0.3312(3) 1.5397(4) 0.129(3) Uani 1 1 d . . .
C2 C 0.7818(4) 0.2660(4) 1.2485(6) 0.085(3) Uani 1 1 d . . .
C23 C 1.3060(4) -0.0233(3) 1.2505(4) 0.080(3) Uani 1 1 d . . .
H23 H 1.3479 -0.0493 1.2541 0.096 Uiso 1 1 calc R . .
C83 C 0.3512(4) 0.4788(4) 1.4296(4) 0.071(2) Uani 1 1 d . . .
H83 H 0.3142 0.4566 1.4672 0.085 Uiso 1 1 calc R . .
C60 C 0.2233(4) 0.9655(4) 0.9280(4) 0.082(3) Uani 1 1 d . . .
H60 H 0.2626 0.9385 0.9239 0.098 Uiso 1 1 calc R . .
C48 C 0.9187(4) 0.0604(3) 1.3142(4) 0.069(3) Uani 1 1 d . . .
C36 C 1.0145(4) -0.1254(3) 1.3866(5) 0.092(4) Uani 1 1 d . . .
C13 C 1.2076(3) 0.1214(3) 1.2012(4) 0.064(2) Uani 1 1 d . . .
C8 C 0.9420(4) 0.1213(3) 1.2759(4) 0.077(3) Uani 1 1 d . . .
O5 O 1.4314(3) -0.3363(3) 1.4187(3) 0.0795(17) Uani 1 1 d . . .
C53 C 0.1826(5) 0.8310(4) 1.0091(6) 0.099(4) Uani 1 1 d . . .
C32 C 1.4189(4) -0.3050(4) 1.3671(4) 0.054(2) Uani 1 1 d . . .
C81 C 0.5024(5) 0.7064(4) 1.1783(4) 0.063(2) Uani 1 1 d . . .
H81 H 0.5116 0.7418 1.1821 0.076 Uiso 1 1 calc R . .
N5 N 0.1079(3) 0.9980(3) 0.9590(4) 0.083(2) Uani 1 1 d . . .
C21 C 1.2285(4) 0.0596(3) 1.2263(4) 0.070(3) Uani 1 1 d . . .
C35 C 1.0364(5) -0.1897(3) 1.4151(5) 0.112(4) Uani 1 1 d . . .
H35 H 1.0057 -0.2254 1.4441 0.134 Uiso 1 1 calc R . .
C16 C 1.3592(4) 0.2266(3) 1.0650(4) 0.066(2) Uani 1 1 d . . .
H16 H 1.3859 0.2317 1.0242 0.080 Uiso 1 1 calc R . .
C25 C 1.2062(4) -0.1060(3) 1.3215(4) 0.067(3) Uani 1 1 d . . .
N6 N 0.0032(3) 1.0953(3) 0.9544(4) 0.102(3) Uani 1 1 d . . .
C1 C 0.7260(5) 0.3190(4) 1.2411(6) 0.083(3) Uani 1 1 d . . .
C67 C 0.2911(4) 1.2554(3) 0.7577(5) 0.066(2) Uani 1 1 d . . .
C30 C 1.3456(4) -0.2208(4) 1.2975(4) 0.064(2) Uani 1 1 d . . .
H30 H 1.3668 -0.2327 1.2651 0.076 Uiso 1 1 calc R . .
C24 C 1.2295(4) -0.0436(3) 1.2803(4) 0.071(3) Uani 1 1 d . . .
O7 O 0.7202(4) -0.3296(3) 1.6236(4) 0.127(4) Uani 1 1 d . . .
C31 C 1.2967(4) -0.1733(3) 1.2855(4) 0.068(2) Uani 1 1 d . . .
H31 H 1.2849 -0.1516 1.2454 0.082 Uiso 1 1 calc R . .
C45 C 0.9207(4) -0.0440(3) 1.3671(4) 0.079(3) Uani 1 1 d . . .
C84 C 0.3925(5) 0.5268(4) 1.4152(4) 0.082(3) Uani 1 1 d . . .
H84 H 0.3872 0.5465 1.4412 0.099 Uiso 1 1 calc R . .
C10 C 1.0386(4) 0.2055(3) 1.2012(5) 0.099(4) Uani 1 1 d . . .
H10 H 1.0074 0.2409 1.1904 0.118 Uiso 1 1 calc R . .
C64 C 0.1895(4) 1.1616(4) 0.8455(6) 0.090(4) Uani 1 1 d . . .
C66 C 0.2934(5) 1.2211(4) 0.8181(5) 0.085(3) Uani 1 1 d . . .
H66 H 0.3316 1.2291 0.8312 0.102 Uiso 1 1 calc R . .
C50 C 0.2817(4) 0.7357(3) 1.0202(4) 0.061(2) Uani 1 1 d . . .
C79 C 0.6985(5) 0.4938(4) 1.2944(5) 0.074(3) Uani 1 1 d . . .
H79 H 0.7449 0.4758 1.2992 0.089 Uiso 1 1 calc R . .
C77 C 0.5965(5) 0.5237(4) 1.0648(4) 0.077(3) Uani 1 1 d . . .
H77 H 0.6011 0.5400 1.0204 0.092 Uiso 1 1 calc R . .
C41 C 0.7840(5) -0.2529(4) 1.5221(6) 0.111(5) Uani 1 1 d . . .
C20 C 1.4297(4) 0.3180(3) 1.0452(4) 0.0395(16) Uani 1 1 d . . .
C15 C 1.3075(4) 0.1793(3) 1.1012(4) 0.065(2) Uani 1 1 d . . .
H15 H 1.3005 0.1517 1.0861 0.078 Uiso 1 1 calc R . .
C71 C 0.0620(4) 1.1330(3) 0.9140(6) 0.125(5) Uani 1 1 d . . .
C73 C 0.3159(4) 0.5278(4) 1.1676(5) 0.076(3) Uani 1 1 d . . .
H73 H 0.2913 0.5470 1.1344 0.092 Uiso 1 1 calc R . .
C19 C 1.2786(4) 0.2126(4) 1.1815(4) 0.087(3) Uani 1 1 d . . .
H19 H 1.2506 0.2078 1.2219 0.104 Uiso 1 1 calc R . .
C78 C 0.6379(4) 0.4806(3) 1.0980(4) 0.061(2) Uani 1 1 d . . .
H78 H 0.6760 0.4590 1.0821 0.074 Uiso 1 1 calc R . .
C62 C 0.1520(4) 1.0497(4) 0.9167(5) 0.087(3) Uani 1 1 d . . .
C37 C 0.9420(4) -0.1055(3) 1.3946(4) 0.074(3) Uani 1 1 d . U .
C80 C 0.6702(5) 0.5368(4) 1.3102(5) 0.073(3) Uani 1 1 d . . .
H80 H 0.6927 0.5560 1.3268 0.088 Uiso 1 1 calc R . .
O5W O 1.0901(4) 0.0156(4) 1.3917(4) 0.137(3) Uani 1 1 d . . .
H5WA H 1.0847 -0.0153 1.4325 0.206 Uiso 1 1 d GR . .
H5WB H 1.1027 0.0502 1.3921 0.206 Uiso 1 1 d GR . .
C56 C 0.1249(4) 0.8846(4) 1.0060(5) 0.104(4) Uani 1 1 d . . .
C34 C 1.1090(4) -0.1895(3) 1.3928(5) 0.113(4) Uani 1 1 d . . .
H34 H 1.1388 -0.2257 1.4009 0.135 Uiso 1 1 calc R . .
C18 C 1.3306(4) 0.2591(4) 1.1456(4) 0.072(2) Uani 1 1 d . . .
H18 H 1.3382 0.2865 1.1609 0.086 Uiso 1 1 calc R . .
C63 C 0.1317(4) 1.1118(3) 0.8929(5) 0.081(3) Uani 1 1 d . U .
C65 C 0.2436(5) 1.1747(4) 0.8627(5) 0.085(3) Uani 1 1 d . . .
H65 H 0.2472 1.1518 0.9057 0.102 Uiso 1 1 calc R . .
C11 C 1.1115(4) 0.2059(3) 1.1808(5) 0.108(4) Uani 1 1 d . . .
H11 H 1.1416 0.2419 1.1517 0.129 Uiso 1 1 calc R . .
C44 C 0.7333(5) -0.3104(5) 1.5707(9) 0.113(5) Uani 1 1 d . . .
C74 C 0.2878(4) 0.4832(4) 1.2255(4) 0.074(3) Uani 1 1 d . . .
H74 H 0.2413 0.4638 1.2408 0.089 Uiso 1 1 calc R . .
C59 C 0.1500(4) 0.9459(4) 0.9689(5) 0.096(3) Uani 1 1 d . . .
C51 C 0.2836(4) 0.7724(4) 1.0444(5) 0.087(3) Uani 1 1 d . . .
H51 H 0.3208 0.7653 1.0658 0.104 Uiso 1 1 calc R . .
C54 C 0.1759(6) 0.7942(5) 0.9790(6) 0.114(4) Uani 1 1 d . . .
H54 H 0.1401 0.8016 0.9561 0.136 Uiso 1 1 calc R . .
C52 C 0.2340(5) 0.8225(4) 1.0413(5) 0.093(3) Uani 1 1 d . . .
H52 H 0.2366 0.8480 1.0601 0.112 Uiso 1 1 calc R . .
O6W O 0.0357(8) 1.0020(8) 1.0844(6) 0.265(8) Uani 1 1 d . . .
H6WA H 0.0131 0.9819 1.1304 0.398 Uiso 1 1 d GR . .
H6WB H 0.0767 1.0255 1.0793 0.398 Uiso 1 1 d GR . .
C49 C 0.3360(5) 0.6811(4) 1.0290(5) 0.065(2) Uani 1 1 d . . .
C68 C 0.2361(5) 1.2435(4) 0.7346(6) 0.109(4) Uani 1 1 d . . .
H68 H 0.2345 1.2645 0.6910 0.131 Uiso 1 1 calc R . .
C39 C 0.8501(7) -0.1828(5) 1.4175(6) 0.122(5) Uani 1 1 d . . .
H39 H 0.8589 -0.1659 1.3726 0.146 Uiso 1 1 calc R . .
C7 C 0.8093(6) 0.2456(5) 1.2093(7) 0.115(4) Uani 1 1 d . . .
H7 H 0.7924 0.2645 1.1715 0.138 Uiso 1 1 calc R . .
C28 C 1.3273(6) -0.2382(4) 1.4018(4) 0.087(3) Uani 1 1 d . . .
H28 H 1.3336 -0.2621 1.4439 0.105 Uiso 1 1 calc R . .
C55 C 0.2267(5) 0.7477(4) 0.9872(5) 0.089(3) Uani 1 1 d . . .
H55 H 0.2251 0.7211 0.9693 0.106 Uiso 1 1 calc R . .
C70 C 0.3446(5) 1.3073(4) 0.7104(6) 0.081(3) Uani 1 1 d . . .
C27 C 1.2814(4) -0.1903(4) 1.3878(5) 0.085(3) Uani 1 1 d . . .
H27 H 1.2590 -0.1793 1.4207 0.102 Uiso 1 1 calc R . .
C4 C 0.8584(6) 0.1911(5) 1.3091(6) 0.119(4) Uani 1 1 d . . .
H4 H 0.8760 0.1733 1.3464 0.143 Uiso 1 1 calc R . .
C72 C 0.0410(5) 1.1972(4) 0.9009(8) 0.166(7) Uani 1 1 d . . .
H72 H 0.0735 1.2320 0.8806 0.199 Uiso 1 1 calc R . .
C42 C 0.8170(7) -0.2264(6) 1.5411(7) 0.150(6) Uani 1 1 d . . .
H42 H 0.8081 -0.2428 1.5859 0.180 Uiso 1 1 calc R . .
C69 C 0.1827(5) 1.1956(5) 0.7856(7) 0.119(5) Uani 1 1 d . . .
H69 H 0.1412 1.1883 0.7756 0.143 Uiso 1 1 calc R . .
C3 C 0.8063(7) 0.2356(5) 1.3008(7) 0.133(5) Uani 1 1 d . . .
H3 H 0.7861 0.2458 1.3345 0.159 Uiso 1 1 calc R . .
C40 C 0.8033(6) -0.2322(5) 1.4565(6) 0.117(4) Uani 1 1 d . . .
H40 H 0.7839 -0.2526 1.4392 0.140 Uiso 1 1 calc R . .
C6 C 0.8609(5) 0.1992(5) 1.2141(7) 0.112(4) Uani 1 1 d . . .
H6 H 0.8780 0.1877 1.1810 0.134 Uiso 1 1 calc R . .
C43 C 0.8643(7) -0.1763(5) 1.5037(6) 0.132(5) Uani 1 1 d . . .
H43 H 0.8823 -0.1558 1.5217 0.159 Uiso 1 1 calc R . .
C57 C -0.0536(4) 1.1342(4) 0.9616(6) 0.129(5) Uani 1 1 d . . .
C58 C -0.0289(5) 1.1993(4) 0.9212(8) 0.180(8) Uani 1 1 d . . .
H58 H -0.0582 1.2359 0.9116 0.216 Uiso 1 1 calc R . .

loop_
_atom_site_aniso_label
_atom_site_aniso_U_11
_atom_site_aniso_U_22
_atom_site_aniso_U_33
_atom_site_aniso_U_23
_atom_site_aniso_U_13
_atom_site_aniso_U_12
Zn5 0.0276(5) 0.0312(5) 0.0557(6) -0.0107(4) 0.0071(4) -0.0001(3)
Zn3 0.0278(5) 0.0347(5) 0.0597(6) -0.0101(4) 0.0020(4) 0.0016(3)
Zn2 0.0335(5) 0.0393(5) 0.0659(7) -0.0189(4) 0.0056(4) -0.0002(4)
Zn1 0.0428(6) 0.0531(6) 0.0755(7) -0.0318(5) -0.0113(5) 0.0203(4)
Zn4 0.0489(6) 0.0499(6) 0.0588(7) -0.0126(5) 0.0072(5) -0.0178(4)
Zn7 0.0309(8) 0.0442(8) 0.1327(15) -0.0255(9) 0.0136(8) 0.0008(6)
Zn6 0.0234(5) 0.0332(5) 0.1378(11) 0.0018(6) 0.0232(6) 0.0028(4)
N11 0.026(3) 0.019(3) 0.066(4) -0.010(3) 0.008(3) 0.002(2)
N23 0.045(3) 0.038(3) 0.038(3) -0.017(2) -0.007(3) 0.005(3)
N8 0.031(3) 0.036(3) 0.050(4) -0.016(3) -0.007(3) 0.001(2)
O4 0.036(3) 0.043(2) 0.047(3) -0.014(2) -0.004(2) -0.0035(19)
N17 0.027(3) 0.044(3) 0.041(3) -0.017(3) 0.002(2) 0.000(2)
N16 0.043(3) 0.043(3) 0.064(4) -0.035(3) 0.009(3) -0.007(3)
N9 0.035(3) 0.038(3) 0.053(4) -0.015(3) 0.001(3) 0.005(2)
N20 0.029(3) 0.044(3) 0.059(4) -0.024(3) 0.005(3) -0.001(2)
O3W 0.036(3) 0.055(3) 0.081(4) -0.024(3) 0.002(3) -0.001(2)
N24 0.049(4) 0.048(3) 0.036(3) -0.015(3) 0.006(3) -0.012(3)
N14 0.033(3) 0.058(3) 0.041(3) -0.023(3) 0.004(2) 0.003(3)
O6 0.050(3) 0.039(3) 0.069(4) -0.019(2) -0.008(3) 0.004(2)
O2W 0.042(3) 0.051(3) 0.068(3) -0.017(2) -0.013(2) 0.004(2)
O3 0.046(3) 0.065(3) 0.080(4) -0.033(3) 0.005(3) -0.009(2)
O9 0.042(3) 0.045(3) 0.066(3) -0.020(2) -0.018(3) 0.009(2)
N18 0.051(4) 0.051(3) 0.065(4) -0.025(3) 0.017(3) -0.025(3)
N3 0.019(3) 0.037(3) 0.106(5) -0.006(3) 0.017(3) 0.003(2)
N10 0.035(3) 0.032(3) 0.064(4) -0.003(3) -0.001(3) -0.002(2)
N19 0.026(3) 0.046(3) 0.058(4) -0.008(3) -0.008(3) 0.003(2)
O12 0.047(3) 0.039(3) 0.089(4) -0.016(3) 0.008(3) -0.011(2)
N21 0.030(3) 0.060(4) 0.050(4) -0.014(3) 0.014(3) -0.017(3)
N15 0.061(4) 0.035(3) 0.055(4) -0.027(3) -0.023(3) 0.003(3)
N1 0.043(4) 0.013(2) 0.093(5) 0.003(3) 0.007(3) 0.004(2)
N2 0.043(4) 0.031(3) 0.097(5) -0.005(3) 0.021(3) 0.011(3)
C82 0.054(5) 0.013(4) 0.144(10) -0.003(5) -0.001(6) 0.002(3)
O11 0.065(4) 0.066(4) 0.103(5) -0.018(4) -0.020(4) -0.010(3)
N22 0.035(3) 0.035(3) 0.055(4) -0.018(3) -0.005(3) 0.001(2)
N7 0.048(4) 0.038(3) 0.062(4) -0.024(3) -0.006(3) 0.021(3)
O10 0.041(3) 0.074(4) 0.104(5) -0.046(4) -0.017(3) 0.014(3)
O1 0.063(4) 0.071(4) 0.156(7) -0.061(5) 0.001(4) 0.020(3)
C46 0.012(3) 0.049(4) 0.120(7) -0.020(4) 0.017(4) -0.006(3)
C14 0.032(4) 0.033(4) 0.085(6) -0.018(4) 0.013(4) -0.005(3)
N12 0.041(3) 0.027(3) 0.061(4) -0.011(3) 0.007(3) 0.004(2)
C76 0.100(7) 0.047(5) 0.063(5) -0.026(4) -0.027(5) 0.014(4)
O4W 0.028(3) 0.095(4) 0.107(5) -0.027(4) 0.012(3) -0.010(3)
C38 0.051(5) 0.044(4) 0.091(7) -0.007(5) 0.035(5) -0.004(4)
C12 0.035(4) 0.038(4) 0.109(7) -0.007(4) 0.025(4) -0.005(3)
C9 0.035(4) 0.031(4) 0.135(8) -0.019(4) 0.020(5) 0.001(3)
C17 0.054(5) 0.034(4) 0.043(4) -0.011(3) 0.014(3) -0.007(3)
C61 0.027(4) 0.072(6) 0.110(7) -0.042(5) 0.009(4) -0.005(4)
N4 0.050(4) 0.032(3) 0.072(4) -0.007(3) 0.005(3) 0.001(3)
N13 0.054(4) 0.042(3) 0.077(4) -0.038(3) -0.012(3) 0.022(3)
C22 0.025(4) 0.046(4) 0.119(7) -0.017(4) 0.027(4) -0.010(3)
C26 0.043(4) 0.045(4) 0.072(6) -0.016(4) 0.023(4) 0.003(3)
C29 0.065(5) 0.030(3) 0.055(5) -0.018(3) 0.005(4) 0.005(3)
C5 0.022(4) 0.048(5) 0.104(7) 0.010(5) 0.003(4) 0.007(3)
O2 0.069(4) 0.070(4) 0.141(6) -0.054(4) -0.029(4) 0.020(3)
C47 0.019(3) 0.069(5) 0.107(6) -0.021(4) 0.003(4) 0.008(3)
O1W 0.035(3) 0.100(4) 0.150(6) -0.059(5) 0.011(3) 0.005(3)
C33 0.032(4) 0.053(5) 0.118(7) -0.016(5) 0.025(4) 0.001(4)
C75 0.104(7) 0.019(4) 0.069(5) -0.005(3) 0.005(5) -0.017(4)
O8 0.069(5) 0.069(4) 0.171(8) -0.024(5) 0.032(5) -0.020(4)
C2 0.038(5) 0.055(5) 0.141(9) -0.047(6) 0.007(5) 0.004(4)
C23 0.019(4) 0.058(5) 0.111(7) -0.018(5) 0.016(4) 0.006(3)
C83 0.043(5) 0.105(7) 0.063(6) -0.055(5) 0.021(4) -0.007(4)
C60 0.026(4) 0.051(5) 0.124(7) -0.021(5) 0.010(4) 0.001(3)
C48 0.022(4) 0.045(4) 0.083(6) -0.004(4) 0.024(3) -0.003(3)
C36 0.028(4) 0.032(4) 0.137(8) -0.007(4) 0.033(4) 0.001(3)
C13 0.014(3) 0.046(4) 0.082(5) -0.005(4) 0.019(3) -0.008(3)
C8 0.054(5) 0.047(4) 0.098(6) -0.031(4) 0.015(4) 0.021(4)
O5 0.068(4) 0.090(4) 0.073(4) -0.043(4) -0.013(3) 0.037(3)
C53 0.031(5) 0.047(5) 0.159(10) -0.026(6) 0.018(6) 0.007(4)
C32 0.039(4) 0.068(5) 0.046(5) -0.023(4) -0.004(4) 0.001(4)
C81 0.086(7) 0.066(6) 0.054(5) -0.043(5) -0.013(5) 0.003(4)
N5 0.040(4) 0.035(3) 0.124(6) -0.011(3) 0.001(4) 0.002(3)
C21 0.025(4) 0.043(4) 0.094(6) -0.012(4) 0.019(4) -0.003(3)
C35 0.064(6) 0.021(4) 0.155(9) 0.001(5) 0.032(6) 0.001(4)
C16 0.052(5) 0.043(4) 0.079(6) -0.014(4) -0.005(4) -0.007(3)
C25 0.022(4) 0.040(4) 0.107(6) -0.024(4) 0.007(4) 0.006(3)
N6 0.023(3) 0.046(4) 0.180(8) -0.029(4) 0.009(4) 0.005(3)
C1 0.038(5) 0.053(5) 0.116(9) -0.012(6) -0.018(5) 0.020(4)
C67 0.040(5) 0.041(4) 0.096(7) -0.017(4) -0.013(4) -0.003(3)
C30 0.055(5) 0.068(5) 0.059(5) -0.033(4) -0.002(4) 0.012(4)
C24 0.032(4) 0.049(4) 0.081(6) -0.001(4) 0.006(4) 0.000(3)
O7 0.068(5) 0.081(5) 0.124(6) 0.012(5) 0.031(5) -0.028(4)
C31 0.054(5) 0.053(4) 0.072(6) -0.017(4) -0.011(4) 0.022(4)
C45 0.039(4) 0.052(5) 0.098(6) -0.018(4) 0.024(4) -0.007(4)
C84 0.106(7) 0.091(6) 0.058(5) -0.063(5) 0.041(5) -0.050(6)
C10 0.033(4) 0.037(4) 0.142(8) -0.008(5) 0.036(5) 0.000(3)
C64 0.022(4) 0.051(5) 0.134(9) -0.011(5) 0.008(5) 0.002(4)
C66 0.059(6) 0.069(6) 0.106(8) -0.032(6) 0.003(5) -0.021(4)
C50 0.053(5) 0.049(4) 0.082(6) -0.044(4) 0.000(4) 0.011(4)
C79 0.056(5) 0.081(6) 0.120(8) -0.054(6) -0.067(6) 0.018(5)
C77 0.102(7) 0.060(5) 0.045(5) -0.029(4) 0.026(5) -0.006(5)
C41 0.045(6) 0.047(5) 0.133(10) 0.004(6) 0.052(6) -0.005(4)
C20 0.037(4) 0.051(4) 0.047(5) -0.032(4) -0.023(4) 0.011(3)
C15 0.036(4) 0.057(4) 0.069(5) -0.015(4) 0.014(4) -0.015(3)
C71 0.036(5) 0.029(4) 0.241(13) -0.023(6) -0.011(6) 0.006(3)
C73 0.051(5) 0.059(5) 0.110(7) -0.022(5) -0.042(5) 0.003(4)
C19 0.053(5) 0.077(6) 0.074(6) -0.011(5) 0.025(4) -0.013(4)
C78 0.052(5) 0.057(5) 0.058(5) -0.027(4) -0.001(4) 0.031(4)
C62 0.025(4) 0.066(5) 0.141(8) -0.040(6) 0.008(5) -0.002(4)
C37 0.029(4) 0.031(3) 0.101(5) -0.003(3) 0.021(4) -0.009(3)
C80 0.052(5) 0.065(5) 0.117(8) -0.053(5) -0.027(5) 0.013(4)
O5W 0.098(6) 0.170(8) 0.164(8) -0.113(6) 0.018(5) -0.031(6)
C56 0.029(4) 0.048(5) 0.165(10) -0.017(5) 0.009(5) 0.016(4)
C34 0.041(5) 0.026(4) 0.179(10) -0.003(5) 0.016(6) 0.012(3)
C18 0.054(5) 0.075(5) 0.079(6) -0.039(5) 0.006(4) -0.015(4)
C63 0.032(4) 0.043(4) 0.119(6) -0.010(4) 0.009(4) -0.018(3)
C65 0.047(5) 0.069(5) 0.121(8) -0.034(5) -0.010(5) -0.013(4)
C11 0.037(5) 0.036(4) 0.172(10) -0.003(5) 0.002(5) -0.002(3)
C44 0.024(5) 0.084(8) 0.188(14) -0.054(9) 0.023(7) -0.007(5)
C74 0.021(4) 0.073(5) 0.078(6) -0.002(5) 0.004(4) -0.018(4)
C59 0.031(4) 0.064(5) 0.153(9) -0.025(6) -0.013(5) -0.001(4)
C51 0.038(5) 0.080(6) 0.135(9) -0.047(6) -0.025(5) 0.020(4)
C54 0.078(7) 0.071(6) 0.161(11) -0.038(7) -0.027(7) 0.027(6)
C52 0.034(5) 0.079(6) 0.141(9) -0.042(6) -0.008(5) 0.012(4)
O6W 0.228(15) 0.40(2) 0.194(12) -0.189(15) 0.064(10) -0.115(14)
C49 0.046(5) 0.052(5) 0.076(6) -0.021(5) 0.000(5) 0.000(4)
C68 0.061(6) 0.070(6) 0.156(10) -0.018(6) -0.031(7) -0.010(5)
C39 0.140(11) 0.098(8) 0.101(8) -0.023(6) -0.003(7) -0.073(8)
C7 0.090(8) 0.107(8) 0.178(12) -0.092(9) -0.045(8) 0.039(7)
C28 0.136(9) 0.075(6) 0.055(5) -0.049(5) -0.016(5) 0.044(6)
C55 0.045(5) 0.068(5) 0.148(9) -0.044(6) -0.043(6) 0.026(4)
C70 0.058(6) 0.045(5) 0.116(9) -0.038(6) 0.012(6) 0.002(4)
C27 0.053(5) 0.085(6) 0.084(7) -0.036(6) 0.011(5) 0.028(5)
C4 0.108(9) 0.104(8) 0.136(10) -0.071(8) -0.016(8) 0.062(7)
C72 0.049(6) 0.053(6) 0.290(17) -0.031(8) 0.025(8) -0.018(5)
C42 0.116(11) 0.105(9) 0.160(12) -0.028(8) 0.037(9) -0.082(9)
C69 0.036(5) 0.081(7) 0.181(12) -0.016(8) -0.023(6) -0.011(5)
C3 0.131(11) 0.102(8) 0.139(11) -0.040(8) -0.057(9) 0.067(8)
C40 0.063(7) 0.133(9) 0.128(10) -0.043(8) -0.005(7) -0.038(7)
C6 0.059(6) 0.112(8) 0.188(13) -0.099(9) -0.034(7) 0.050(6)
C43 0.121(10) 0.101(8) 0.115(10) -0.026(7) 0.030(8) -0.046(7)
C57 0.032(5) 0.048(5) 0.216(12) -0.023(6) 0.027(6) -0.005(4)
C58 0.038(6) 0.049(5) 0.313(18) -0.018(8) 0.038(8) -0.007(4)

loop_
_atom_type_symbol
_atom_type_description
_atom_type_scat_dispersion_real
_atom_type_scat_dispersion_imag
_atom_type_scat_source
C C 0.0181 0.0091 'International Tables Vol C Tables 4.2.6.8 and 6.1.1.4'
H H 0.0000 0.0000 'International Tables Vol C Tables 4.2.6.8 and 6.1.1.4'
N N 0.0311 0.0180 'International Tables Vol C Tables 4.2.6.8 and 6.1.1.4'
O O 0.0492 0.0322 'International Tables Vol C Tables 4.2.6.8 and 6.1.1.4'
Zn Zn -1.5491 0.6778 'International Tables Vol C Tables 4.2.6.8 and 6.1.1.4'

loop_
_geom_angle_atom_site_label_1
_geom_angle_atom_site_label_2
_geom_angle_atom_site_label_3
_geom_angle
_geom_angle_site_symmetry_1
_geom_angle_site_symmetry_3
N11 Zn5 N23 179.4(2) . .
N11 Zn5 N8 91.4(2) . .
N11 Zn5 N17 90.5(2) . .
N11 Zn5 N20 90.3(2) . .
N11 Zn5 N14 90.9(2) . .
N23 Zn5 N8 89.05(19) . .
N23 Zn5 N17 89.03(19) . .
N23 Zn5 N20 89.4(2) . .
N23 Zn5 N14 89.5(2) . .
N17 Zn5 N8 178.07(19) . .
N17 Zn5 N14 89.7(2) . .
N20 Zn5 N8 89.9(2) . .
N20 Zn5 N17 90.2(2) . .
N20 Zn5 N14 178.8(2) . .
N14 Zn5 N8 90.1(2) . .
O4 Zn3 N9 90.00(18) 2_767 .
O4 Zn3 O3W 92.33(18) 2_767 .
O4 Zn3 N19 177.5(2) 2_767 .
N9 Zn3 O3W 87.5(2) . .
O9 Zn3 O4 88.91(17) . 2_767
O9 Zn3 N9 175.9(2) . .
O9 Zn3 O3W 88.6(2) . .
O9 Zn3 N10 90.0(2) . .
O9 Zn3 N19 90.15(19) . .
N10 Zn3 O4 85.11(19) . 2_767
N10 Zn3 N9 93.8(2) . .
N10 Zn3 O3W 177.14(19) . .
N10 Zn3 N19 92.6(2) . .
N19 Zn3 N9 91.1(2) . .
N19 Zn3 O3W 90.0(2) . .
N16 Zn2 O2W 89.4(2) . .
N16 Zn2 N12 93.0(2) . .
O6 Zn2 N16 91.66(19) 1_465 .
O6 Zn2 O2W 90.3(2) 1_465 .
O6 Zn2 N15 177.8(2) 1_465 .
O6 Zn2 N12 86.3(2) 1_465 .
O2W Zn2 N12 175.9(2) . .
O12 Zn2 N16 177.6(3) 2_677 .
O12 Zn2 O6 88.83(19) 2_677 1_465
O12 Zn2 O2W 88.3(2) 2_677 .
O12 Zn2 N15 89.6(2) 2_677 .
O12 Zn2 N12 89.3(2) 2_677 .
N15 Zn2 N16 89.9(2) . .
N15 Zn2 O2W 91.1(2) . .
N15 Zn2 N12 92.2(2) . .
N22 Zn1 O1W 176.9(2) . .
N22 Zn1 C1 96.6(2) . .
N7 Zn1 N22 93.2(2) . .
N7 Zn1 O1 146.0(3) . .
N7 Zn1 N13 102.2(2) . .
N7 Zn1 O1W 89.4(2) . .
N7 Zn1 C1 118.3(4) . .
O1 Zn1 N22 93.2(2) . .
O1 Zn1 N13 110.4(3) . .
O1 Zn1 O1W 83.7(3) . .
O1 Zn1 C1 27.7(3) . .
N13 Zn1 N22 95.1(2) . .
N13 Zn1 O1W 86.0(2) . .
N13 Zn1 C1 136.8(4) . .
O1W Zn1 C1 80.6(3) . .
N24 Zn4 O4W 177.9(2) . .
N24 Zn4 O8 94.7(2) . 2_658
N24 Zn4 C44 97.5(3) . 2_658
N18 Zn4 N24 92.9(2) . .
N18 Zn4 O4W 88.8(2) . .
N18 Zn4 O8 93.3(3) . 2_658
N18 Zn4 O7 152.4(3) . 2_658
N18 Zn4 C44 125.9(5) . 2_658
N21 Zn4 N24 93.5(2) . .
N21 Zn4 N18 101.4(2) . .
N21 Zn4 O4W 87.4(2) . .
N21 Zn4 O8 162.8(3) . 2_658
N21 Zn4 O7 105.4(3) . 2_658
N21 Zn4 C44 130.5(5) . 2_658
O4W Zn4 O8 83.9(2) . 2_658
O4W Zn4 C44 80.5(3) . 2_658
O8 Zn4 C44 33.2(4) 2_658 2_658
O7 Zn4 N24 92.1(3) 2_658 .
O7 Zn4 O4W 85.9(3) 2_658 .
O7 Zn4 O8 59.2(3) 2_658 2_658
O7 Zn4 C44 26.5(5) 2_658 2_658
N5 Zn7 N5 180.0 2_577 .
N5 Zn7 O6W 87.4(4) 2_577 2_577
N5 Zn7 O6W 92.6(4) 2_577 .
N5 Zn7 O6W 92.6(4) . 2_577
N5 Zn7 O6W 87.4(4) . .
N6 Zn7 N5 90.2(2) 2_577 2_577
N6 Zn7 N5 90.2(2) . .
N6 Zn7 N5 89.8(2) 2_577 .
N6 Zn7 N5 89.8(2) . 2_577
N6 Zn7 N6 180.0 2_577 .
N6 Zn7 O6W 88.4(5) 2_577 2_577
N6 Zn7 O6W 91.6(5) . 2_577
N6 Zn7 O6W 88.4(5) . .
N6 Zn7 O6W 91.6(5) 2_577 .
O6W Zn7 O6W 180.00(19) 2_577 .
N3 Zn6 N1 171.6(3) . .
N3 Zn6 N2 88.7(2) . .
N3 Zn6 N4 90.0(2) . .
N3 Zn6 O5W 93.4(3) . .
N1 Zn6 N2 90.0(2) . .
N1 Zn6 N4 89.6(2) . .
N1 Zn6 O5W 95.0(3) . .
N2 Zn6 N4 168.4(3) . .
N2 Zn6 O5W 97.4(3) . .
N4 Zn6 O5W 94.2(3) . .
N10 N11 Zn5 125.1(5) . .
N12 N11 Zn5 126.6(5) . .
N12 N11 N10 108.2(5) . .
N24 N23 Zn5 125.7(4) . .
N24 N23 N22 109.0(5) . .
N22 N23 Zn5 125.2(4) . .
N9 N8 Zn5 123.8(4) . .
N7 N8 Zn5 127.3(5) . .
N7 N8 N9 108.6(5) . .
C20 O4 Zn3 128.7(4) . 2_767
N16 N17 Zn5 124.0(4) . .
N16 N17 N18 107.6(5) . .
N18 N17 Zn5 127.5(5) . .
N17 N16 Zn2 124.5(4) . .
N17 N16 C84 106.1(5) . .
C84 N16 Zn2 129.3(5) . .
N8 N9 Zn3 123.9(4) . .
N8 N9 C77 105.9(6) . .
C77 N9 Zn3 130.1(6) . .
N19 N20 Zn5 126.1(4) . .
N21 N20 Zn5 126.6(5) . .
N21 N20 N19 107.3(5) . .
N23 N24 Zn4 120.3(4) . .
N23 N24 C75 105.3(6) . .
C75 N24 Zn4 134.3(5) . .
N15 N14 Zn5 125.9(4) . .
N15 N14 N13 107.5(5) . .
N13 N14 Zn5 126.6(5) . .
C32 O6 Zn2 132.6(5) . 1_645
C49 O9 Zn3 131.6(6) . .
N17 N18 Zn4 118.0(5) . .
N17 N18 C83 110.8(6) . .
C83 N18 Zn4 130.8(5) . .
C33 N3 Zn6 126.7(4) . .
C36 N3 Zn6 127.8(4) . .
C36 N3 C33 105.5(5) . .
N11 N10 Zn3 124.4(4) . .
N11 N10 C82 101.7(8) . .
C82 N10 Zn3 133.9(7) . .
N20 N19 Zn3 121.3(4) . .
C73 N19 Zn3 132.5(5) . .
C73 N19 N20 106.1(6) . .
C70 O12 Zn2 132.2(6) . 2_677
N20 N21 Zn4 120.1(5) . .
C74 N21 Zn4 130.8(4) . .
C74 N21 N20 109.0(6) . .
N14 N15 Zn2 121.9(4) . .
C80 N15 Zn2 130.6(5) . .
C80 N15 N14 107.5(6) . .
C12 N1 Zn6 126.6(5) . .
C9 N1 Zn6 127.5(4) . .
C9 N1 C12 105.6(5) . .
C48 N2 Zn6 125.9(4) . .
C45 N2 Zn6 126.1(5) . .
C45 N2 C48 107.5(6) . .
C81 C82 N10 112.4(8) . .
N23 N22 Zn1 119.8(4) . .
C76 N22 Zn1 129.1(6) . .
C76 N22 N23 111.0(6) . .
N8 N7 Zn1 119.5(5) . .
C78 N7 Zn1 132.6(5) . .
C78 N7 N8 107.9(6) . .
C1 O1 Zn1 100.5(7) . .
C47 C46 C45 108.0(6) . .
C15 C14 C13 121.9(8) . .
C15 C14 C19 118.7(6) . .
C19 C14 C13 119.3(7) . .
N11 N12 Zn2 123.6(4) . .
N11 N12 C81 113.7(7) . .
C81 N12 Zn2 122.8(6) . .
N22 C76 C75 105.8(7) . .
C39 C38 C37 119.2(10) . .
C39 C38 C43 118.2(9) . .
C43 C38 C37 122.5(11) . .
N1 C12 C13 124.9(6) . .
N1 C12 C11 108.7(6) . .
C13 C12 C11 126.3(6) . .
N1 C9 C8 124.8(6) . .
N1 C9 C10 111.9(6) . .
C10 C9 C8 123.3(7) . .
C16 C17 C20 123.1(7) . .
C16 C17 C18 117.3(7) . .
C18 C17 C20 119.6(7) . .
C60 C61 C62 107.2(7) . .
C21 N4 Zn6 125.3(4) . .
C21 N4 C24 107.7(6) . .
C24 N4 Zn6 126.8(4) . .
N14 N13 Zn1 118.5(5) . .
C79 N13 Zn1 136.5(6) . .
C79 N13 N14 105.0(6) . .
C23 C22 C21 109.0(6) . .
C31 C26 C25 118.0(8) . .
C27 C26 C25 124.7(8) . .
C27 C26 C31 117.1(7) . .
C30 C29 C32 122.8(7) . .
C30 C29 C28 115.5(7) . .
C28 C29 C32 121.3(8) . .
C4 C5 C8 119.8(10) . .
C6 C5 C8 123.3(11) . .
C6 C5 C4 116.9(9) . .
C46 C47 C48 106.9(6) . .
N3 C33 C25 124.8(6) . .
N3 C33 C34 109.0(6) . .
C25 C33 C34 125.9(7) . .
N24 C75 C76 108.8(6) . .
C44 O8 Zn4 78.3(7) . 2_658
C7 C2 C1 127.2(13) . .
C7 C2 C3 111.9(11) . .
C3 C2 C1 120.8(12) . .
C22 C23 C24 105.4(6) . .
C84 C83 N18 103.5(6) . .
C61 C60 C59 107.6(7) . .
N2 C48 C47 108.6(6) . .
C8 C48 N2 125.2(6) . .
C8 C48 C47 126.2(7) . .
N3 C36 C35 110.7(6) . .
N3 C36 C37 125.1(6) . .
C37 C36 C35 124.3(6) . .
C12 C13 C14 116.3(6) . .
C21 C13 C14 118.6(6) . .
C21 C13 C12 125.1(6) . .
C9 C8 C5 116.7(6) . .
C48 C8 C9 125.6(6) . .
C48 C8 C5 117.6(7) . .
C54 C53 C56 117.8(11) . .
C52 C53 C56 116.8(11) . .
C52 C53 C54 125.4(9) . .
O6 C32 C29 116.1(7) . .
O5 C32 O6 121.6(7) . .
O5 C32 C29 122.2(8) . .
N12 C81 C82 103.9(8) . .
C62 N5 Zn7 125.7(5) . .
C59 N5 Zn7 126.9(5) . .
C59 N5 C62 107.4(6) . .
N4 C21 C22 108.1(6) . .
N4 C21 C13 127.6(6) . .
C13 C21 C22 124.2(6) . .
C34 C35 C36 106.2(6) . .
C17 C16 C15 123.1(8) . .
C33 C25 C26 116.4(6) . .
C24 C25 C26 117.7(6) . .
C24 C25 C33 125.8(7) . .
C71 N6 Zn7 127.1(5) . .
C71 N6 C57 106.9(6) . .
C57 N6 Zn7 125.8(5) . .
O1 C1 Zn1 51.8(5) . .
O1 C1 O2 126.4(9) . .
O1 C1 C2 118.1(12) . .
O2 C1 Zn1 74.8(5) . .
O2 C1 C2 115.1(13) . .
C2 C1 Zn1 165.3(9) . .
C66 C67 C68 120.6(8) . .
C66 C67 C70 122.4(9) . .
C68 C67 C70 117.0(10) . .
C31 C30 C29 123.2(8) . .
N4 C24 C23 109.7(6) . .
N4 C24 C25 125.4(6) . .
C25 C24 C23 124.7(7) . .
C44 O7 Zn4 96.2(10) . 2_658
C30 C31 C26 118.2(8) . .
N2 C45 C46 109.0(6) . .
N2 C45 C37 127.4(7) . .
C37 C45 C46 123.6(6) . .
C83 C84 N16 111.6(7) . .
C11 C10 C9 106.1(7) . .
C65 C64 C63 122.3(10) . .
C69 C64 C63 117.6(10) . .
C69 C64 C65 120.0(8) . .
C67 C66 C65 123.4(10) . .
C51 C50 C49 120.6(9) . .
C51 C50 C55 116.9(8) . .
C55 C50 C49 122.5(8) . .
C80 C79 N13 111.7(8) . .
C78 C77 N9 108.7(7) . .
C42 C41 C44 120.4(14) . .
C42 C41 C40 115.7(9) . .
C40 C41 C44 123.4(14) . .
O4 C20 C17 114.3(6) . .
O3 C20 O4 126.6(7) . .
O3 C20 C17 119.1(7) . .
C16 C15 C14 119.8(8) . .
N6 C71 C63 125.2(7) . .
N6 C71 C72 107.3(8) . .
C63 C71 C72 127.4(7) . .
C74 C73 N19 111.1(8) . .
C18 C19 C14 121.2(8) . .
N7 C78 C77 108.9(6) . .
N5 C62 C61 108.8(7) . .
C63 C62 C61 124.1(7) . .
C63 C62 N5 127.0(7) . .
C36 C37 C38 116.1(6) . .
C45 C37 C38 119.3(6) . .
C45 C37 C36 124.5(6) . .
C79 C80 N15 108.2(8) . .
C59 C56 C53 116.9(7) . .
C59 C56 C57 126.1(8) . 2_577
C57 C56 C53 116.9(7) 2_577 .
C35 C34 C33 108.4(7) . .
C19 C18 C17 119.8(8) . .
C71 C63 C64 117.2(7) . .
C62 C63 C64 118.1(7) . .
C62 C63 C71 124.4(7) . .
C64 C65 C66 119.7(10) . .
C10 C11 C12 107.6(6) . .
O8 C44 Zn4 68.5(5) . 2_658
O8 C44 C41 110.9(14) . .
O7 C44 Zn4 57.3(7) . 2_658
O7 C44 O8 124.4(11) . .
O7 C44 C41 124.5(16) . .
C41 C44 Zn4 172.4(7) . 2_658
C73 C74 N21 106.4(6) . .
N5 C59 C60 108.9(7) . .
N5 C59 C56 125.0(7) . .
C56 C59 C60 125.6(8) . .
C50 C51 C52 124.9(10) . .
C55 C54 C53 112.5(11) . .
C53 C52 C51 114.8(10) . .
O9 C49 O10 128.6(8) . .
O9 C49 C50 117.0(9) . .
O10 C49 C50 114.4(9) . .
C67 C68 C69 112.7(10) . .
C38 C39 C40 121.7(11) . .
C2 C7 C6 128.4(14) . .
C27 C28 C29 119.1(9) . .
C54 C55 C50 125.5(11) . .
O12 C70 O11 125.3(8) . .
O12 C70 C67 116.6(10) . .
O11 C70 C67 118.1(11) . .
C26 C27 C28 126.3(9) . .
C5 C4 C3 120.7(13) . .
C58 C72 C71 109.3(8) . .
C41 C42 C43 126.7(15) . .
C64 C69 C68 123.1(10) . .
C2 C3 C4 124.0(13) . .
C39 C40 C41 119.4(12) . .
C5 C6 C7 118.0(12) . .
C38 C43 C42 117.4(13) . .
N6 C57 C56 125.7(7) . 2_577
N6 C57 C58 108.7(7) . .
C56 C57 C58 124.9(8) 2_577 .
C72 C58 C57 106.1(9) . .

loop_
_geom_bond_atom_site_label_1
_geom_bond_atom_site_label_2
_geom_bond_distance
_geom_bond_site_symmetry_2
Zn5 N11 2.115(5) .
Zn5 N23 2.161(5) .
Zn5 N8 2.189(6) .
Zn5 N17 2.180(5) .
Zn5 N20 2.176(6) .
Zn5 N14 2.180(6) .
Zn3 O4 2.121(4) 2_767
Zn3 N9 2.136(5) .
Zn3 O3W 2.185(6) .
Zn3 O9 2.088(5) .
Zn3 N10 2.115(7) .
Zn3 N19 2.135(5) .
Zn2 N16 2.132(5) .
Zn2 O6 2.115(5) 1_465
Zn2 O2W 2.165(5) .
Zn2 O12 2.083(5) 2_677
Zn2 N15 2.131(6) .
Zn2 N12 2.186(7) .
Zn1 N22 2.152(5) .
Zn1 N7 2.020(6) .
Zn1 O1 2.025(7) .
Zn1 N13 2.050(6) .
Zn1 O1W 2.266(6) .
Zn1 C1 2.533(10) .
Zn4 N24 2.137(6) .
Zn4 N18 2.086(6) .
Zn4 N21 2.058(6) .
Zn4 O4W 2.201(5) .
Zn4 O8 2.364(8) 2_658
Zn4 O7 2.104(8) 2_658
Zn4 C44 2.487(12) 2_658
Zn7 N5 2.035(6) .
Zn7 N5 2.035(6) 2_577
Zn7 N6 2.027(6) 2_577
Zn7 N6 2.027(6) .
Zn7 O6W 2.392(14) .
Zn7 O6W 2.392(14) 2_577
Zn6 N3 2.028(5) .
Zn6 N1 2.034(5) .
Zn6 N2 2.050(6) .
Zn6 N4 2.054(6) .
Zn6 O5W 2.325(9) .
N11 N10 1.339(8) .
N11 N12 1.279(8) .
N23 N24 1.329(7) .
N23 N22 1.341(7) .
N8 N9 1.335(7) .
N8 N7 1.329(7) .
O4 Zn3 2.121(4) 2_767
O4 C20 1.258(8) .
N17 N16 1.317(7) .
N17 N18 1.342(7) .
N16 C84 1.351(9) .
N9 C77 1.342(9) .
N20 N19 1.360(7) .
N20 N21 1.343(7) .
N24 C75 1.344(9) .
N14 N15 1.348(7) .
N14 N13 1.380(7) .
O6 Zn2 2.115(5) 1_645
O6 C32 1.275(9) .
O3 C20 1.257(8) .
O9 C49 1.197(11) .
N18 C83 1.344(10) .
N3 C33 1.392(9) .
N3 C36 1.360(8) .
N10 C82 1.380(10) .
N19 C73 1.333(9) .
O12 Zn2 2.083(5) 2_677
O12 C70 1.265(12) .
N21 C74 1.342(10) .
N15 C80 1.333(9) .
N1 C12 1.379(8) .
N1 C9 1.341(9) .
N2 C48 1.404(9) .
N2 C45 1.351(9) .
C82 C81 1.285(13) .
O11 C70 1.289(12) .
N22 C76 1.264(9) .
N7 C78 1.302(9) .
O10 C49 1.291(11) .
O1 C1 1.197(14) .
C46 C47 1.364(10) .
C46 C45 1.436(10) .
C14 C13 1.515(8) .
C14 C15 1.385(11) .
C14 C19 1.400(12) .
N12 C81 1.286(9) .
C76 C75 1.393(12) .
C38 C37 1.536(9) .
C38 C39 1.341(14) .
C38 C43 1.343(15) .
C12 C13 1.401(9) .
C12 C11 1.433(10) .
C9 C8 1.464(10) .
C9 C10 1.412(10) .
C17 C16 1.362(11) .
C17 C20 1.498(9) .
C17 C18 1.439(11) .
C61 C60 1.335(10) .
C61 C62 1.460(10) .
N4 C21 1.356(8) .
N4 C24 1.365(9) .
N13 C79 1.321(9) .
C22 C23 1.329(10) .
C22 C21 1.462(9) .
C26 C25 1.528(10) .
C26 C31 1.397(11) .
C26 C27 1.293(12) .
C29 C32 1.483(10) .
C29 C30 1.378(11) .
C29 C28 1.381(10) .
C5 C8 1.501(10) .
C5 C4 1.337(15) .
C5 C6 1.301(15) .
O2 C1 1.277(13) .
C47 C48 1.423(9) .
C33 C25 1.412(9) .
C33 C34 1.416(10) .
O8 Zn4 2.364(8) 2_658
O8 C44 1.389(17) .
C2 C1 1.536(12) .
C2 C7 1.257(14) .
C2 C3 1.327(15) .
C23 C24 1.467(9) .
C83 C84 1.334(11) .
C60 C59 1.458(11) .
C48 C8 1.364(10) .
C36 C35 1.429(10) .
C36 C37 1.400(10) .
C13 C21 1.372(9) .
O5 C32 1.203(9) .
C53 C56 1.583(11) .
C53 C54 1.447(16) .
C53 C52 1.364(15) .
N5 C62 1.375(9) .
N5 C59 1.364(10) .
C35 C34 1.342(11) .
C16 C15 1.377(9) .
C25 C24 1.401(9) .
N6 C71 1.360(10) .
N6 C57 1.377(10) .
C67 C66 1.324(12) .
C67 C68 1.442(13) .
C67 C70 1.496(11) .
C30 C31 1.357(10) .
O7 Zn4 2.104(8) 2_658
O7 C44 1.117(17) .
C45 C37 1.369(10) .
C10 C11 1.342(11) .
C64 C63 1.518(10) .
C64 C65 1.343(13) .
C64 C69 1.337(15) .
C66 C65 1.371(11) .
C50 C51 1.300(12) .
C50 C49 1.542(11) .
C50 C55 1.423(12) .
C79 C80 1.293(11) .
C77 C78 1.309(11) .
C41 C44 1.550(13) .
C41 C42 1.262(18) .
C41 C40 1.396(16) .
C71 C63 1.419(12) .
C71 C72 1.455(13) .
C73 C74 1.316(11) .
C19 C18 1.370(11) .
C62 C63 1.376(11) .
C56 C59 1.379(11) .
C56 C57 1.379(11) 2_577
C44 Zn4 2.487(11) 2_658
C51 C52 1.430(12) .
C54 C55 1.367(12) .
C68 C69 1.468(13) .
C39 C40 1.359(13) .
C7 C6 1.381(14) .
C28 C27 1.328(12) .
C4 C3 1.352(14) .
C72 C58 1.294(13) .
C42 C43 1.371(14) .
C57 C56 1.379(11) 2_577
C57 C58 1.456(12) .

loop_
_platon_squeeze_void_nr
_platon_squeeze_void_average_x
_platon_squeeze_void_average_y
_platon_squeeze_void_average_z
_platon_squeeze_void_volume
_platon_squeeze_void_count_electrons
_platon_squeeze_void_content
1 -0.098 0.053 0.183 6265 2216 ' '
